data_4322001
loop_
_publ_author_name
'Bert D. Alleyne'
'Hazel-Ann Hosein'
'Hema Jaggernauth'
'Lincoln A. Hall'
'Andrew J. P. White'
'David J. Williams'

_publ_section_title
;
 First Row Transition Metal Complexes of 1-Methylcyclobutenedione, a
 Monosubstituted Squarate Ligand
;
_journal_name_full 'Inorganic Chemistry'
_journal_page_first 2416
_journal_page_last 2421
_journal_paper_doi 10.1021/ic981011k
_journal_volume 38
_journal_year 1999
_chemical_formula_sum 'C10 H14 Co O10'
_chemical_formula_weight 353.14
_chemical_name_systematic
; 
 ? 
;
_space_group_IT_number 14
_symmetry_cell_setting monoclinic
_symmetry_space_group_name_Hall '-P 2yn'
_symmetry_space_group_name_H-M 'P 1 21/n 1'
_atom_sites_solution_hydrogens geom
_atom_sites_solution_primary direct
_atom_sites_solution_secondary difmap
_audit_creation_method SHELXL
_cell_angle_alpha 90.00
_cell_angle_beta 93.5950(10)
_cell_angle_gamma 90.00
_cell_formula_units_Z 4
_cell_length_a 8.7748(2)
_cell_length_b 16.0212(3)
_cell_length_c 9.8083(2)
_cell_measurement_temperature 300(2)
_cell_volume 1376.17(5)
_computing_cell_refinement 'Siemens XSCANS'
_computing_data_collection 'Siemens XSCANS'
_computing_data_reduction 'Siemens SHELXTL'
_computing_molecular_graphics 'Siemens SHELXTL'
_computing_publication_material 'Siemens SHELXTL'
_computing_structure_refinement 'SHELXL-93 (Sheldrick, 1993)'
_computing_structure_solution 'SHELXS-86 (Sheldrick, 1990)'
_diffrn_ambient_temperature 300(2)
_diffrn_measurement_device 'Siemens P4'
_diffrn_measurement_method '\w scans'
_diffrn_radiation_monochromator graphite
_diffrn_radiation_source 'fine-focus sealed tube'
_diffrn_radiation_type MoK\a
_diffrn_radiation_wavelength 0.71073
_diffrn_reflns_av_R_equivalents 0.0463
_diffrn_reflns_av_sigmaI/netI 0.0403
_diffrn_reflns_limit_h_max 10
_diffrn_reflns_limit_h_min -10
_diffrn_reflns_limit_k_max 20
_diffrn_reflns_limit_k_min -20
_diffrn_reflns_limit_l_max 11
_diffrn_reflns_limit_l_min -11
_diffrn_reflns_number 11304
_diffrn_reflns_theta_max 26.41
_diffrn_reflns_theta_min 2.44
_exptl_absorpt_coefficient_mu 1.296
_exptl_absorpt_correction_T_max 0.9317
_exptl_absorpt_correction_T_min 0.7163
_exptl_absorpt_correction_type empirical
_exptl_crystal_colour Pink
_exptl_crystal_density_diffrn 1.704
_exptl_crystal_description blocks
_exptl_crystal_F_000 724
_exptl_crystal_size_max 0.30
_exptl_crystal_size_mid 0.10
_exptl_crystal_size_min 0.04
_refine_diff_density_max 0.361
_refine_diff_density_min -0.284
_refine_diff_density_rms 0.066
_refine_ls_extinction_coef 0.0020(6)
_refine_ls_extinction_expression Fc^*^=kFc[1+0.001xFc^2^\l^3^/sin(2\q)]^-1/4^
_refine_ls_extinction_method SHELXL
_refine_ls_goodness_of_fit_all 1.059
_refine_ls_goodness_of_fit_obs 1.084
_refine_ls_matrix_type full
_refine_ls_number_parameters 223
_refine_ls_number_reflns 2771
_refine_ls_number_restraints 8
_refine_ls_restrained_S_all 1.057
_refine_ls_restrained_S_obs 1.082
_refine_ls_R_factor_all 0.0586
_refine_ls_R_factor_obs 0.0355
_refine_ls_shift/esd_max 0.001
_refine_ls_shift/esd_mean 0.000
_refine_ls_structure_factor_coef Fsqd
_refine_ls_weighting_details 'w=1/[\s^2^(Fo^2^)+(0.0366P)^2^+0.7252P] where P=(Fo^2^+2Fc^2^)/3'
_refine_ls_weighting_scheme calc
_refine_ls_wR_factor_all 0.0855
_refine_ls_wR_factor_obs 0.0751
_reflns_number_observed 2091
_reflns_number_total 2771
_reflns_observed_criterion >2sigma(I)
_cod_data_source_file ic981011k_4.cif
_cod_data_source_block LHCAN
_cod_depositor_comments
;
The following automatic conversions were performed:

'_refine_ls_weighting_scheme' value 'calc
w=1/[\s^2^(Fo^2^)+(0.0366P)^2^+0.7252P] where P=(Fo^2^+2Fc^2^)/3' was
changed to 'calc'. New tag '_refine_ls_weighting_details' was
created. The value of the new tag was set to
'w=1/[\s^2^(Fo^2^)+(0.0366P)^2^+0.7252P] where P=(Fo^2^+2Fc^2^)/3'.

Automatic conversion script
Id: cif_fix_values 3143 2015-03-26 13:38:13Z robertas 
;
_cod_original_formula_sum 'C10 H14 O10 Co'
_cod_database_code 4322001

loop_
_symmetry_equiv_pos_as_xyz
'x, y, z'
'-x+1/2, y+1/2, -z+1/2'
'-x, -y, -z'
'x-1/2, -y-1/2, z-1/2'

loop_
_atom_site_aniso_label
_atom_site_aniso_U_11
_atom_site_aniso_U_22
_atom_site_aniso_U_33
_atom_site_aniso_U_23
_atom_site_aniso_U_13
_atom_site_aniso_U_12
Co 0.0286(2) 0.0167(2) 0.0257(2) 0.00047(15) -0.00693(14) -0.0001(2)
O1 0.0397(12) 0.0216(10) 0.0310(12) 0.0024(9) 0.0005(9) 0.0037(9)
O2 0.0410(13) 0.0227(11) 0.0321(11) 0.0018(9) -0.0165(9) -0.0042(9)
O3 0.0380(12) 0.0272(11) 0.0320(12) 0.0019(9) 0.0022(9) 0.0051(9)
O4 0.0397(13) 0.0244(11) 0.0301(11) 0.0013(9) -0.0122(9) 0.0008(9)
O5 0.0367(12) 0.0201(10) 0.0328(11) 0.0018(8) -0.0080(9) -0.0030(8)
C5 0.0278(15) 0.0214(14) 0.0239(14) -0.0008(11) 0.0000(11) -0.0002(11)
C6 0.032(2) 0.0210(13) 0.0260(14) 0.0006(11) 0.0041(12) -0.0009(11)
O6 0.0364(12) 0.0287(11) 0.0331(11) 0.0022(9) -0.0093(9) -0.0096(9)
C7 0.030(2) 0.0245(14) 0.029(2) 0.0017(12) -0.0013(12) -0.0015(12)
C8 0.027(2) 0.0255(15) 0.0266(14) 0.0001(11) -0.0005(11) 0.0002(11)
O8 0.0377(12) 0.0293(11) 0.0340(12) 0.0063(9) -0.0119(9) -0.0085(9)
C9 0.057(2) 0.027(2) 0.053(2) 0.0080(15) -0.019(2) -0.0063(15)
O10 0.0359(11) 0.0172(10) 0.0416(12) 0.0011(9) -0.0119(9) -0.0005(8)
C10 0.0247(14) 0.0197(13) 0.0305(15) 0.0031(11) -0.0058(11) -0.0012(12)
C11 0.030(2) 0.0190(13) 0.034(2) 0.0020(12) -0.0041(13) -0.0024(11)
O11 0.0467(13) 0.0226(11) 0.0453(13) -0.0022(9) -0.0211(10) -0.0034(9)
C12 0.026(2) 0.0209(13) 0.036(2) 0.0011(12) -0.0025(12) 0.0000(11)
C13 0.0252(15) 0.0233(14) 0.034(2) 0.0017(12) -0.0050(12) -0.0006(11)
O13 0.0485(14) 0.0260(11) 0.0452(13) -0.0012(10) -0.0251(10) 0.0012(10)
C14 0.046(2) 0.023(2) 0.067(2) -0.001(2) -0.018(2) 0.0056(14)

loop_
_atom_site_label
_atom_site_type_symbol
_atom_site_fract_x
_atom_site_fract_y
_atom_site_fract_z
_atom_site_U_iso_or_equiv
_atom_site_thermal_displace_type
_atom_site_occupancy
_atom_site_calc_flag
_atom_site_refinement_flags
_atom_site_disorder_group
Co Co 0.03857(4) 0.12519(2) 0.21228(4) 0.02402(13) Uani 1 d . .
O1 O 0.2219(2) 0.09172(12) 0.1048(2) 0.0308(5) Uani 1 d D .
H1A H 0.2329(43) 0.1142(21) 0.0219(16) 0.060(12) Uiso 1 d D .
H1B H 0.2493(34) 0.0378(6) 0.0983(32) 0.041(9) Uiso 1 d D .
O2 O 0.1545(2) 0.08539(12) 0.3893(2) 0.0327(5) Uani 1 d D .
H2A H 0.2316(24) 0.1139(18) 0.4323(30) 0.048(10) Uiso 1 d D .
H2B H 0.1636(39) 0.0305(5) 0.4073(35) 0.054(11) Uiso 1 d D .
O3 O -0.1451(2) 0.16107(13) 0.3247(2) 0.0324(5) Uani 1 d D .
H3A H -0.1797(41) 0.2136(8) 0.3332(38) 0.063(12) Uiso 1 d D .
H3B H -0.1465(47) 0.1360(22) 0.4067(18) 0.073(13) Uiso 1 d D .
O4 O -0.0763(2) 0.16586(12) 0.0361(2) 0.0320(5) Uani 1 d D .
H4A H -0.1512(34) 0.1351(23) -0.0058(40) 0.094(16) Uiso 1 d D .
H4B H -0.0984(37) 0.2203(5) 0.0240(33) 0.044(9) Uiso 1 d D .
O5 O -0.0678(2) 0.00350(11) 0.1814(2) 0.0303(5) Uani 1 d . .
C5 C -0.0550(3) -0.0654(2) 0.2346(3) 0.0244(6) Uani 1 d . .
C6 C -0.1335(3) -0.1491(2) 0.2152(3) 0.0262(6) Uani 1 d . .
O6 O -0.2401(2) -0.17616(12) 0.1376(2) 0.0332(5) Uani 1 d . .
C7 C -0.0368(3) -0.1825(2) 0.3235(3) 0.0279(6) Uani 1 d . .
C8 C 0.0415(3) -0.1056(2) 0.3483(3) 0.0263(6) Uani 1 d . .
O8 O 0.1460(2) -0.08024(12) 0.4301(2) 0.0343(5) Uani 1 d . .
C9 C -0.0254(4) -0.2667(2) 0.3856(4) 0.0465(9) Uani 1 d . .
H9A H -0.1156(4) -0.2983(2) 0.3601(4) 0.070 Uiso 1 d R .
H9B H -0.0151(4) -0.2611(2) 0.4834(4) 0.070 Uiso 1 d R .
H9C H 0.0621(4) -0.2951(2) 0.3545(4) 0.070 Uiso 1 d R .
O10 O 0.1405(2) 0.24600(11) 0.2533(2) 0.0322(5) Uani 1 d . .
C10 C 0.0922(3) 0.3165(2) 0.2319(3) 0.0253(6) Uani 1 d . .
C11 C 0.1224(3) 0.4006(2) 0.2953(3) 0.0279(6) Uani 1 d . .
O11 O 0.2117(2) 0.42656(12) 0.3884(2) 0.0392(5) Uani 1 d . .
C12 C 0.0052(3) 0.4357(2) 0.2047(3) 0.0279(6) Uani 1 d . .
C13 C -0.0275(3) 0.3584(2) 0.1374(3) 0.0279(6) Uani 1 d . .
O13 O -0.1160(3) 0.33297(12) 0.0424(2) 0.0410(5) Uani 1 d . .
C14 C -0.0606(4) 0.5206(2) 0.1905(4) 0.0463(9) Uani 1 d . .
H14A H 0.0201(4) 0.5611(2) 0.1939(4) 0.069 Uiso 1 d R .
H14B H -0.1259(4) 0.5309(2) 0.2636(4) 0.069 Uiso 1 d R .
H14C H -0.1186(4) 0.5249(2) 0.1044(4) 0.069 Uiso 1 d R .

loop_
_atom_type_symbol
_atom_type_description
_atom_type_scat_dispersion_real
_atom_type_scat_dispersion_imag
_atom_type_scat_source
C C 0.0033 0.0016 'International Tables Vol C Tables 4.2.6.8 and 6.1.1.4'
H H 0.0000 0.0000 'International Tables Vol C Tables 4.2.6.8 and 6.1.1.4'
O O 0.0106 0.0060 'International Tables Vol C Tables 4.2.6.8 and 6.1.1.4'
Co Co 0.3494 0.9721 'International Tables Vol C Tables 4.2.6.8 and 6.1.1.4'

loop_
_geom_angle_atom_site_label_1
_geom_angle_atom_site_label_2
_geom_angle_atom_site_label_3
_geom_angle
_geom_angle_site_symmetry_1
_geom_angle_site_symmetry_3
_geom_angle_publ_flag
O1 Co O4 90.57(8) . . ?
O1 Co O2 89.45(8) . . ?
O4 Co O2 179.53(8) . . ?
O1 Co O3 178.70(8) . . ?
O4 Co O3 90.15(8) . . ?
O2 Co O3 89.83(8) . . ?
O1 Co O10 90.06(8) . . ?
O4 Co O10 92.76(8) . . ?
O2 Co O10 86.76(8) . . ?
O3 Co O10 88.81(8) . . ?
O1 Co O5 92.17(8) . . ?
O4 Co O5 89.05(8) . . ?
O2 Co O5 91.42(7) . . ?
O3 Co O5 88.93(8) . . ?
O10 Co O5 177.11(8) . . ?
C5 O5 Co 136.3(2) . . ?
O5 C5 C8 137.4(3) . . ?
O5 C5 C6 135.7(3) . . ?
C8 C5 C6 86.8(2) . . ?
O6 C6 C7 135.7(3) . . ?
O6 C6 C5 134.7(3) . . ?
C7 C6 C5 89.6(2) . . ?
C6 C7 C8 93.5(2) . . ?
C6 C7 C9 132.2(3) . . ?
C8 C7 C9 134.3(3) . . ?
O8 C8 C7 136.0(3) . . ?
O8 C8 C5 134.0(2) . . ?
C7 C8 C5 90.0(2) . . ?
C10 O10 Co 131.5(2) . . ?
O10 C10 C11 135.2(3) . . ?
O10 C10 C13 137.4(3) . . ?
C11 C10 C13 87.3(2) . . ?
O11 C11 C12 136.4(3) . . ?
O11 C11 C10 134.0(3) . . ?
C12 C11 C10 89.6(2) . . ?
C13 C12 C11 93.6(2) . . ?
C13 C12 C14 133.5(3) . . ?
C11 C12 C14 132.8(3) . . ?
O13 C13 C12 136.9(3) . . ?
O13 C13 C10 133.7(2) . . ?
C12 C13 C10 89.4(2) . . ?

loop_
_geom_bond_atom_site_label_1
_geom_bond_atom_site_label_2
_geom_bond_distance
_geom_bond_site_symmetry_2
_geom_bond_publ_flag
Co O1 2.049(2) . ?
Co O4 2.052(2) . ?
Co O2 2.057(2) . ?
Co O3 2.089(2) . ?
Co O10 2.159(2) . ?
Co O5 2.175(2) . ?
O5 C5 1.223(3) . ?
C5 C8 1.502(4) . ?
C5 C6 1.514(4) . ?
C6 O6 1.245(3) . ?
C6 C7 1.422(4) . ?
C7 C8 1.423(4) . ?
C7 C9 1.481(4) . ?
C8 O8 1.248(3) . ?
O10 C10 1.220(3) . ?
C10 C11 1.501(4) . ?
C10 C13 1.513(4) . ?
C11 O11 1.237(3) . ?
C11 C12 1.430(4) . ?
C12 C13 1.424(4) . ?
C12 C14 1.482(4) . ?
C13 O13 1.243(3) . ?
